data_7054908
loop_
_publ_author_name
'Rausch, Janek'
'Apostolidis, Christos'
'Walter, Olaf'
'Lorenz, Volker'
'Hrib, Cristian G.'
'Hilfert, Liane'
'K\"uhling, Marcel'
'Busse, Sabine'
'Edelmann, Frank T.'

_publ_section_title
;
 One ligand fits all: lanthanide and actinide sandwich complexes
 comprising the 1,4-bis(trimethylsilyl)cyclooctatetraenyl
 (=COT&#x2032;&#x2032;) ligand
;
_journal_issue 10
_journal_name_full 'New J. Chem.'
_journal_page_first 7656
_journal_paper_doi 10.1039/C5NJ00991J
_journal_volume 39
_journal_year 2015
_chemical_formula_sum 'C40 H78 Li Lu O6 Si4'
_chemical_formula_weight 949.29
_chemical_name_systematic
; 
 ? 
;
_space_group_IT_number 2
_symmetry_cell_setting triclinic
_symmetry_space_group_name_Hall '-P 1'
_symmetry_space_group_name_H-M 'P -1'
_atom_sites_solution_hydrogens geom
_atom_sites_solution_primary direct
_atom_sites_solution_secondary difmap
_audit_creation_method SHELXL-97
_audit_update_record
;
2015-03-05 deposited with the CCDC.
2015-06-03 downloaded from the CCDC.
;
_cell_angle_alpha 99.79(3)
_cell_angle_beta 101.72(3)
_cell_angle_gamma 100.05(3)
_cell_formula_units_Z 2
_cell_length_a 11.471(2)
_cell_length_b 12.051(2)
_cell_length_c 18.459(4)
_cell_measurement_reflns_used 77601
_cell_measurement_temperature 143(2)
_cell_measurement_theta_max 29.65
_cell_measurement_theta_min 1.85
_cell_volume 2403.7(9)
_computing_cell_refinement 'STOE X-AREA'
_computing_data_collection 'STOE X-AREA'
_computing_data_reduction 'STOE X-RED'
_computing_molecular_graphics 'Bruker SHELXTL'
_computing_publication_material 'Bruker SHELXTL'
_computing_structure_refinement 'SHELXL-97 (Sheldrick, 1997)'
_computing_structure_solution 'SHELXS-97 (Sheldrick, 1990)'
_diffrn_ambient_temperature 143(2)
_diffrn_detector_area_resol_mean 6.67
_diffrn_measured_fraction_theta_full 0.964
_diffrn_measured_fraction_theta_max 0.964
_diffrn_measurement_device_type 'STOE IPDS 2T'
_diffrn_measurement_method 'rotation method'
_diffrn_radiation_monochromator graphite
_diffrn_radiation_source 'fine-focus sealed tube'
_diffrn_radiation_type MoK\a
_diffrn_radiation_wavelength 0.71073
_diffrn_reflns_av_R_equivalents 0.0421
_diffrn_reflns_av_sigmaI/netI 0.0329
_diffrn_reflns_limit_h_max 15
_diffrn_reflns_limit_h_min -15
_diffrn_reflns_limit_k_max 14
_diffrn_reflns_limit_k_min -16
_diffrn_reflns_limit_l_max 25
_diffrn_reflns_limit_l_min -25
_diffrn_reflns_number 26344
_diffrn_reflns_theta_full 29.33
_diffrn_reflns_theta_max 29.33
_diffrn_reflns_theta_min 1.86
_exptl_absorpt_coefficient_mu 2.192
_exptl_absorpt_correction_T_max 0.1702
_exptl_absorpt_correction_T_min 0.1454
_exptl_absorpt_correction_type sphere
_exptl_absorpt_process_details
;
Interpolation using  Int.Tab. Vol. C (1992) p. 523,Tab. 6.3.3.3
for values of muR in the range 0-2.5, and Int.Tab. Vol.II (1959)
p.302; Table 5.3.6 B for muR in the range 2.6-10.0.
The interpolation procedure of C.W.Dwiggins Jr (Acta Cryst.(1975)
A31,146-148) is used with some modification.
;
_exptl_crystal_colour colourless
_exptl_crystal_density_diffrn 1.312
_exptl_crystal_density_method 'not measured'
_exptl_crystal_description prism
_exptl_crystal_F_000 992
_exptl_crystal_size_max 0.62
_exptl_crystal_size_mid 0.44
_exptl_crystal_size_min 0.38
_exptl_crystal_size_rad 0.6200
_refine_diff_density_max 2.084
_refine_diff_density_min -1.879
_refine_diff_density_rms 0.149
_refine_ls_extinction_coef 0.0249(10)
_refine_ls_extinction_expression Fc^*^=kFc[1+0.001xFc^2^\l^3^/sin(2\q)]^-1/4^
_refine_ls_extinction_method SHELXL
_refine_ls_goodness_of_fit_ref 1.093
_refine_ls_hydrogen_treatment mixed
_refine_ls_matrix_type full
_refine_ls_number_parameters 470
_refine_ls_number_reflns 12697
_refine_ls_number_restraints 240
_refine_ls_restrained_S_all 1.104
_refine_ls_R_factor_all 0.0597
_refine_ls_R_factor_gt 0.0557
_refine_ls_shift/su_max 0.002
_refine_ls_shift/su_mean 0.000
_refine_ls_structure_factor_coef Fsqd
_refine_ls_weighting_details 'calc w=1/[\s^2^(Fo^2^)+(0.0706P)^2^+6.8806P] where P=(Fo^2^+2Fc^2^)/3'
_refine_ls_weighting_scheme calc
_refine_ls_wR_factor_gt 0.1447
_refine_ls_wR_factor_ref 0.1473
_reflns_number_gt 11708
_reflns_number_total 12697
_reflns_threshold_expression >2sigma(I)
_cod_data_source_file c5nj00991j1.cif
_cod_data_source_block ip453
_cod_depositor_comments 'Adding full bibliography for 7054898--7054908.cif.'
_cod_original_cell_volume 2403.6(8)
_cod_original_sg_symbol_H-M P-1
_cod_database_code 7054908

loop_
_symmetry_equiv_pos_as_xyz
'x, y, z'
'-x, -y, -z'

loop_
_atom_site_label
_atom_site_type_symbol
_atom_site_fract_x
_atom_site_fract_y
_atom_site_fract_z
_atom_site_U_iso_or_equiv
_atom_site_adp_type
_atom_site_occupancy
_atom_site_symmetry_multiplicity
_atom_site_calc_flag
_atom_site_refinement_flags
Lu Lu 0.861331(18) 0.632591(18) 0.741597(11) 0.03854(10) Uani 1 1 d .
Si1 Si 0.78420(14) 0.36431(14) 0.55153(9) 0.0459(3) Uani 1 1 d .
Si2 Si 0.53734(18) 0.7158(2) 0.79025(11) 0.0709(6) Uani 1 1 d .
Si3 Si 0.8020(2) 0.88421(19) 0.61569(11) 0.0625(5) Uani 1 1 d .
Si4 Si 1.06655(19) 0.76500(16) 0.95964(9) 0.0592(4) Uani 1 1 d .
C1 C 0.7629(5) 0.4383(5) 0.6442(3) 0.0426(10) Uani 1 1 d U
C2 C 0.6785(5) 0.5113(5) 0.6358(3) 0.0439(11) Uani 1 1 d U
H2 H 0.6477 0.5115 0.5841 0.053 Uiso 1 1 calc R
C3 C 0.6277(5) 0.5839(5) 0.6838(3) 0.0489(12) Uani 1 1 d U
H3 H 0.5732 0.6209 0.6556 0.059 Uiso 1 1 calc R
C4 C 0.6365(5) 0.6157(6) 0.7619(3) 0.0532(13) Uani 1 1 d U
C5 C 0.7079(5) 0.5822(6) 0.8251(3) 0.0531(13) Uani 1 1 d U
H5 H 0.6962 0.6188 0.8721 0.064 Uiso 1 1 calc R
C6 C 0.7891(6) 0.5101(5) 0.8348(3) 0.0543(14) Uani 1 1 d U
H6 H 0.8167 0.5080 0.8866 0.065 Uiso 1 1 calc R
C7 C 0.8414(6) 0.4388(5) 0.7871(3) 0.0516(13) Uani 1 1 d U
H7 H 0.8968 0.4021 0.8147 0.062 Uiso 1 1 calc R
C8 C 0.8306(5) 0.4096(5) 0.7085(3) 0.0474(11) Uani 1 1 d U
H8 H 0.8809 0.3582 0.6957 0.057 Uiso 1 1 calc R
C9 C 1.0337(5) 0.7569(5) 0.8553(3) 0.0458(11) Uani 1 1 d U
C10 C 0.9572(5) 0.8308(5) 0.8309(3) 0.0480(11) Uani 1 1 d U
H10 H 0.9371 0.8751 0.8725 0.058 Uiso 1 1 calc R
C11 C 0.9027(5) 0.8563(5) 0.7618(3) 0.0479(11) Uani 1 1 d U
H11 H 0.8576 0.9144 0.7696 0.058 Uiso 1 1 calc R
C12 C 0.8971(5) 0.8189(5) 0.6837(3) 0.0455(11) Uani 1 1 d U
C13 C 0.9524(5) 0.7368(5) 0.6467(3) 0.0460(11) Uani 1 1 d U
H13 H 0.9294 0.7275 0.5932 0.055 Uiso 1 1 calc R
C14 C 1.0312(5) 0.6669(5) 0.6679(3) 0.0468(11) Uani 1 1 d U
H14 H 1.0512 0.6241 0.6257 0.056 Uiso 1 1 calc R
C15 C 1.0891(5) 0.6437(5) 0.7373(4) 0.0500(12) Uani 1 1 d U
H15 H 1.1395 0.5899 0.7306 0.060 Uiso 1 1 calc R
C16 C 1.0899(5) 0.6813(5) 0.8141(3) 0.0497(12) Uani 1 1 d U
H16 H 1.1416 0.6471 0.8463 0.060 Uiso 1 1 calc R
C17 C 0.6638(7) 0.2294(6) 0.5129(4) 0.0662(17) Uani 1 1 d U
H17A H 0.6670 0.1800 0.5500 0.099 Uiso 1 1 calc R
H17B H 0.6776 0.1883 0.4659 0.099 Uiso 1 1 calc R
H17C H 0.5835 0.2490 0.5025 0.099 Uiso 1 1 calc R
C18 C 0.9357(6) 0.3241(6) 0.5607(4) 0.0617(15) Uani 1 1 d U
H18A H 1.0007 0.3937 0.5806 0.093 Uiso 1 1 calc R
H18B H 0.9427 0.2862 0.5109 0.093 Uiso 1 1 calc R
H18C H 0.9432 0.2712 0.5955 0.093 Uiso 1 1 calc R
C19 C 0.7735(7) 0.4581(7) 0.4804(4) 0.0608(15) Uani 1 1 d U
H19A H 0.8369 0.5290 0.4996 0.091 Uiso 1 1 calc R
H19B H 0.6931 0.4777 0.4717 0.091 Uiso 1 1 calc R
H19C H 0.7849 0.4168 0.4327 0.091 Uiso 1 1 calc R
C20 C 0.4258(10) 0.7281(11) 0.7068(6) 0.110(3) Uani 1 1 d U
H20A H 0.3808 0.6509 0.6787 0.165 Uiso 1 1 calc R
H20B H 0.4684 0.7671 0.6741 0.165 Uiso 1 1 calc R
H20C H 0.3686 0.7729 0.7231 0.165 Uiso 1 1 calc R
C21 C 0.4452(8) 0.6528(10) 0.8529(6) 0.096(3) Uani 1 1 d U
H21A H 0.5003 0.6434 0.8984 0.143 Uiso 1 1 calc R
H21B H 0.3943 0.5775 0.8253 0.143 Uiso 1 1 calc R
H21C H 0.3931 0.7047 0.8674 0.143 Uiso 1 1 calc R
C22 C 0.6253(8) 0.8570(8) 0.8483(5) 0.083(2) Uani 1 1 d U
H22A H 0.6821 0.8454 0.8923 0.124 Uiso 1 1 calc R
H22B H 0.5693 0.9025 0.8655 0.124 Uiso 1 1 calc R
H22C H 0.6712 0.8981 0.8179 0.124 Uiso 1 1 calc R
C23 C 0.7131(12) 0.9762(12) 0.6621(7) 0.115(4) Uani 1 1 d U
H23A H 0.6639 1.0078 0.6242 0.173 Uiso 1 1 calc R
H23B H 0.7691 1.0395 0.7007 0.173 Uiso 1 1 calc R
H23C H 0.6594 0.9299 0.6860 0.173 Uiso 1 1 calc R
C24 C 0.9021(9) 0.9771(8) 0.5708(5) 0.083(2) Uani 1 1 d U
H24A H 0.8515 1.0098 0.5342 0.125 Uiso 1 1 calc R
H24B H 0.9493 0.9305 0.5448 0.125 Uiso 1 1 calc R
H24C H 0.9579 1.0397 0.6101 0.125 Uiso 1 1 calc R
C25 C 0.6953(9) 0.7738(9) 0.5351(5) 0.094(3) Uani 1 1 d U
H25A H 0.6480 0.8125 0.5008 0.141 Uiso 1 1 calc R
H25B H 0.6397 0.7220 0.5548 0.141 Uiso 1 1 calc R
H25C H 0.7422 0.7290 0.5075 0.141 Uiso 1 1 calc R
C26 C 1.1856(10) 0.8935(9) 1.0102(5) 0.099(3) Uani 1 1 d U
H26A H 1.2603 0.8900 0.9927 0.148 Uiso 1 1 calc R
H26B H 1.2022 0.8959 1.0647 0.148 Uiso 1 1 calc R
H26C H 1.1577 0.9629 1.0000 0.148 Uiso 1 1 calc R
C27 C 1.1223(10) 0.6353(8) 0.9848(5) 0.089(3) Uani 1 1 d U
H27A H 1.1956 0.6290 0.9663 0.133 Uiso 1 1 calc R
H27B H 1.0586 0.5656 0.9614 0.133 Uiso 1 1 calc R
H27C H 1.1417 0.6438 1.0400 0.133 Uiso 1 1 calc R
C28 C 0.9313(10) 0.7773(10) 0.9989(5) 0.091(3) Uani 1 1 d U
H28A H 0.9529 0.7806 1.0535 0.137 Uiso 1 1 calc R
H28B H 0.8651 0.7100 0.9742 0.137 Uiso 1 1 calc R
H28C H 0.9046 0.8476 0.9897 0.137 Uiso 1 1 calc R
C29 C 1.5943(12) 1.1489(12) 0.8011(9) 0.123(4) Uani 1 1 d U
H29A H 1.5768 1.1277 0.8473 0.185 Uiso 1 1 calc R
H29B H 1.6764 1.1978 0.8129 0.185 Uiso 1 1 calc R
H29C H 1.5894 1.0789 0.7637 0.185 Uiso 1 1 calc R
C30 C 1.5328(9) 1.2445(9) 0.7063(6) 0.088(3) Uani 1 1 d U
H30A H 1.5109 1.1780 0.6627 0.105 Uiso 1 1 calc R
H30B H 1.6198 1.2813 0.7139 0.105 Uiso 1 1 calc R
C31 C 1.4530(9) 1.3313(9) 0.6908(5) 0.091(3) Uani 1 1 d U
H31A H 1.4839 1.4032 0.7302 0.110 Uiso 1 1 calc R
H31B H 1.4553 1.3505 0.6410 0.110 Uiso 1 1 calc R
C32 C 1.2497(10) 1.3521(9) 0.6743(6) 0.095(3) Uani 1 1 d U
H32A H 1.1682 1.3133 0.6762 0.143 Uiso 1 1 calc R
H32B H 1.2478 1.3664 0.6234 0.143 Uiso 1 1 calc R
H32C H 1.2754 1.4256 0.7113 0.143 Uiso 1 1 calc R
C33 C 1.2339(11) 1.0063(11) 0.6394(6) 0.105(3) Uani 1 1 d U
H33A H 1.2280 1.0714 0.6145 0.158 Uiso 1 1 calc R
H33B H 1.1625 0.9434 0.6160 0.158 Uiso 1 1 calc R
H33C H 1.3081 0.9793 0.6340 0.158 Uiso 1 1 calc R
C34 C 1.2386(11) 0.9548(8) 0.7573(7) 0.100(3) Uani 1 1 d U
H34A H 1.1609 0.8969 0.7370 0.120 Uiso 1 1 calc R
H34B H 1.3056 0.9158 0.7496 0.120 Uiso 1 1 calc R
C35 C 1.2525(10) 0.9940(9) 0.8346(7) 0.099(3) Uani 1 1 d U
H35A H 1.2696 0.9321 0.8616 0.119 Uiso 1 1 calc R
H35B H 1.1761 1.0141 0.8440 0.119 Uiso 1 1 calc R
C36 C 1.3815(11) 1.1210(11) 0.9417(6) 0.111(3) Uani 1 1 d U
H36A H 1.4536 1.1846 0.9597 0.167 Uiso 1 1 calc R
H36B H 1.3994 1.0534 0.9610 0.167 Uiso 1 1 calc R
H36C H 1.3131 1.1444 0.9598 0.167 Uiso 1 1 calc R
C37 C 1.0469(8) 1.1890(9) 0.7774(5) 0.086(2) Uani 1 1 d U
H37A H 1.0402 1.1078 0.7547 0.129 Uiso 1 1 calc R
H37B H 1.0240 1.2306 0.7373 0.129 Uiso 1 1 calc R
H37C H 0.9924 1.1944 0.8117 0.129 Uiso 1 1 calc R
C38 C 1.1855(8) 1.3539(8) 0.8537(5) 0.078(2) Uani 1 1 d U
H38A H 1.1212 1.3637 0.8813 0.094 Uiso 1 1 calc R
H38B H 1.1810 1.4026 0.8155 0.094 Uiso 1 1 calc R
C39 C 1.3096(8) 1.3887(8) 0.9083(5) 0.076(2) Uani 1 1 d U
H39A H 1.3297 1.4728 0.9293 0.091 Uiso 1 1 calc R
H39B H 1.3102 1.3482 0.9507 0.091 Uiso 1 1 calc R
C40 C 1.5198(8) 1.4017(8) 0.9134(5) 0.081(2) Uani 1 1 d U
H40A H 1.5770 1.3796 0.8836 0.122 Uiso 1 1 calc R
H40B H 1.5303 1.3687 0.9587 0.122 Uiso 1 1 calc R
H40C H 1.5357 1.4859 0.9285 0.122 Uiso 1 1 calc R
O1 O 1.5126(5) 1.2067(5) 0.7728(3) 0.0662(12) Uani 1 1 d .
O2 O 1.3326(5) 1.2817(6) 0.6914(3) 0.0835(17) Uani 1 1 d .
O3 O 1.2385(5) 1.0418(5) 0.7165(3) 0.0774(16) Uani 1 1 d .
O4 O 1.3511(6) 1.0936(6) 0.8629(4) 0.096(2) Uani 1 1 d .
O5 O 1.1691(5) 1.2387(5) 0.8185(3) 0.0742(14) Uani 1 1 d .
O6 O 1.3960(5) 1.3584(5) 0.8680(3) 0.0743(14) Uani 1 1 d .
Li Li 1.3373(11) 1.1997(11) 0.7845(8) 0.068(3) Uani 1 1 d .

loop_
_atom_site_aniso_label
_atom_site_aniso_U_11
_atom_site_aniso_U_22
_atom_site_aniso_U_33
_atom_site_aniso_U_23
_atom_site_aniso_U_13
_atom_site_aniso_U_12
Lu 0.03606(12) 0.04557(13) 0.03530(13) 0.01454(8) 0.01226(8) 0.00218(8)
Si1 0.0461(7) 0.0505(8) 0.0415(7) 0.0117(6) 0.0142(6) 0.0058(6)
Si2 0.0524(10) 0.1089(17) 0.0512(10) 0.0015(10) 0.0190(8) 0.0243(10)
Si3 0.0737(12) 0.0755(12) 0.0542(9) 0.0348(9) 0.0230(8) 0.0284(10)
Si4 0.0691(11) 0.0610(10) 0.0393(8) 0.0182(7) 0.0057(7) -0.0061(8)
C1 0.040(2) 0.050(3) 0.038(2) 0.016(2) 0.0113(18) 0.0023(19)
C2 0.038(2) 0.057(3) 0.036(2) 0.011(2) 0.0135(18) 0.003(2)
C3 0.041(2) 0.065(3) 0.041(2) 0.011(2) 0.014(2) 0.009(2)
C4 0.043(3) 0.070(3) 0.045(3) 0.007(2) 0.020(2) 0.003(2)
C5 0.046(3) 0.072(3) 0.039(2) 0.011(2) 0.018(2) -0.003(2)
C6 0.063(3) 0.059(3) 0.034(2) 0.018(2) 0.013(2) -0.013(3)
C7 0.056(3) 0.052(3) 0.044(3) 0.021(2) 0.007(2) -0.001(2)
C8 0.048(3) 0.050(3) 0.046(3) 0.020(2) 0.012(2) 0.005(2)
C9 0.046(3) 0.051(3) 0.038(2) 0.015(2) 0.0089(19) -0.002(2)
C10 0.055(3) 0.048(3) 0.041(2) 0.009(2) 0.018(2) 0.003(2)
C11 0.053(3) 0.049(3) 0.047(3) 0.015(2) 0.020(2) 0.009(2)
C12 0.050(3) 0.053(3) 0.040(2) 0.022(2) 0.015(2) 0.009(2)
C13 0.049(3) 0.053(3) 0.038(2) 0.014(2) 0.018(2) 0.005(2)
C14 0.045(3) 0.051(3) 0.048(3) 0.011(2) 0.024(2) 0.005(2)
C15 0.041(2) 0.049(3) 0.065(3) 0.016(2) 0.022(2) 0.009(2)
C16 0.043(3) 0.051(3) 0.055(3) 0.022(2) 0.009(2) 0.002(2)
C17 0.066(4) 0.063(4) 0.060(4) 0.003(3) 0.013(3) -0.001(3)
C18 0.057(3) 0.069(4) 0.064(4) 0.014(3) 0.024(3) 0.017(3)
C19 0.069(4) 0.078(4) 0.047(3) 0.023(3) 0.027(3) 0.020(3)
C20 0.095(6) 0.149(8) 0.092(6) 0.003(5) 0.019(5) 0.067(6)
C21 0.069(4) 0.127(6) 0.087(5) -0.001(5) 0.044(4) 0.008(4)
C22 0.086(5) 0.091(5) 0.077(5) 0.004(4) 0.038(4) 0.028(4)
C23 0.135(7) 0.136(7) 0.108(6) 0.048(6) 0.044(6) 0.080(6)
C24 0.103(6) 0.086(5) 0.070(4) 0.042(4) 0.023(4) 0.017(4)
C25 0.087(5) 0.105(6) 0.084(5) 0.037(5) -0.005(4) 0.015(5)
C26 0.113(6) 0.098(6) 0.059(4) 0.022(4) -0.001(4) -0.026(5)
C27 0.111(6) 0.094(5) 0.065(4) 0.044(4) 0.010(4) 0.020(5)
C28 0.107(6) 0.117(6) 0.055(4) 0.020(4) 0.031(4) 0.022(5)
C29 0.100(7) 0.137(8) 0.156(8) 0.051(7) 0.048(6) 0.050(6)
C30 0.090(5) 0.090(5) 0.101(6) 0.025(4) 0.063(5) 0.014(4)
C31 0.101(6) 0.090(5) 0.076(5) 0.026(4) 0.034(4) -0.020(4)
C32 0.104(6) 0.099(6) 0.089(5) 0.034(5) 0.011(5) 0.038(5)
C33 0.100(6) 0.119(7) 0.082(5) -0.006(5) 0.026(5) 0.008(5)
C34 0.109(6) 0.058(4) 0.118(7) 0.023(4) 0.010(5) -0.003(4)
C35 0.098(6) 0.082(5) 0.117(7) 0.052(5) 0.022(5) -0.007(4)
C36 0.106(7) 0.131(7) 0.094(6) 0.029(5) 0.033(5) 0.001(5)
C37 0.069(4) 0.105(6) 0.083(5) 0.017(4) 0.019(4) 0.015(4)
C38 0.071(4) 0.081(5) 0.090(5) 0.023(4) 0.031(4) 0.015(4)
C39 0.077(4) 0.087(5) 0.066(4) 0.013(3) 0.033(3) 0.006(4)
C40 0.075(5) 0.087(5) 0.073(4) 0.009(4) 0.020(4) 0.002(4)
O1 0.059(3) 0.074(3) 0.068(3) 0.016(2) 0.029(2) 0.006(2)
O2 0.073(3) 0.100(4) 0.073(3) 0.043(3) 0.010(3) -0.007(3)
O3 0.083(4) 0.071(3) 0.064(3) 0.000(2) 0.027(3) -0.018(3)
O4 0.092(4) 0.110(5) 0.075(4) 0.025(3) 0.029(3) -0.025(4)
O5 0.064(3) 0.084(4) 0.069(3) 0.011(3) 0.017(2) 0.008(3)
O6 0.065(3) 0.084(3) 0.072(3) 0.009(3) 0.027(2) 0.007(3)
Li 0.054(6) 0.069(7) 0.081(8) 0.032(6) 0.013(5) 0.003(5)

loop_
_atom_type_symbol
_atom_type_description
_atom_type_scat_dispersion_real
_atom_type_scat_dispersion_imag
_atom_type_scat_source
C C 0.0033 0.0016 'International Tables Vol C Tables 4.2.6.8 and 6.1.1.4'
H H 0.0000 0.0000 'International Tables Vol C Tables 4.2.6.8 and 6.1.1.4'
O O 0.0106 0.0060 'International Tables Vol C Tables 4.2.6.8 and 6.1.1.4'
Si Si 0.0817 0.0704 'International Tables Vol C Tables 4.2.6.8 and 6.1.1.4'
Lu Lu -0.4720 5.8584 'International Tables Vol C Tables 4.2.6.8 and 6.1.1.4'
Li Li -0.0003 0.0001 'International Tables Vol C Tables 4.2.6.8 and 6.1.1.4'

loop_
_geom_angle_atom_site_label_1
_geom_angle_atom_site_label_2
_geom_angle_atom_site_label_3
_geom_angle
C10 Lu C2 146.23(19)
C10 Lu C8 151.77(18)
C2 Lu C8 60.02(18)
C10 Lu C3 118.0(2)
C2 Lu C3 31.83(17)
C8 Lu C3 82.1(2)
C10 Lu C9 31.81(19)
C2 Lu C9 175.39(16)
C8 Lu C9 120.96(18)
C3 Lu C9 143.95(18)
C10 Lu C11 31.61(18)
C2 Lu C11 118.71(19)
C8 Lu C11 173.60(17)
C3 Lu C11 99.5(2)
C9 Lu C11 60.88(19)
C10 Lu C7 123.48(18)
C2 Lu C7 81.07(18)
C8 Lu C7 31.43(18)
C3 Lu C7 89.7(2)
C9 Lu C7 97.99(18)
C11 Lu C7 154.10(18)
C10 Lu C13 81.55(18)
C2 Lu C13 91.98(17)
C8 Lu C13 114.22(18)
C3 Lu C13 104.10(18)
C9 Lu C13 91.53(17)
C11 Lu C13 59.39(18)
C7 Lu C13 141.5(2)
C10 Lu C16 59.5(2)
C2 Lu C16 152.41(19)
C8 Lu C16 98.18(19)
C3 Lu C16 173.67(17)
C9 Lu C16 31.5(2)
C11 Lu C16 80.93(19)
C7 Lu C16 87.41(19)
C13 Lu C16 81.59(18)
C10 Lu C14 89.28(18)
C2 Lu C14 101.98(17)
C8 Lu C14 93.91(18)
C3 Lu C14 126.19(18)
C9 Lu C14 82.55(18)
C11 Lu C14 80.13(18)
C7 Lu C14 113.8(2)
C13 Lu C14 30.80(18)
C16 Lu C14 60.14(19)
C10 Lu C1 176.48(16)
C2 Lu C1 31.78(17)
C8 Lu C1 31.44(16)
C3 Lu C1 61.06(18)
C9 Lu C1 150.55(18)
C11 Lu C1 144.98(17)
C7 Lu C1 60.03(17)
C13 Lu C1 95.33(17)
C16 Lu C1 121.76(19)
C14 Lu C1 88.82(17)
C10 Lu C15 80.72(19)
C2 Lu C15 124.15(18)
C8 Lu C15 87.50(19)
C3 Lu C15 154.65(19)
C9 Lu C15 60.34(19)
C11 Lu C15 88.55(19)
C7 Lu C15 93.4(2)
C13 Lu C15 59.54(19)
C16 Lu C15 31.4(2)
C14 Lu C15 31.43(19)
C1 Lu C15 99.13(18)
C17 Si1 C18 107.9(4)
C17 Si1 C19 108.5(4)
C18 Si1 C19 106.8(3)
C17 Si1 C1 109.4(3)
C18 Si1 C1 112.5(3)
C19 Si1 C1 111.6(3)
C20 Si2 C22 112.9(6)
C20 Si2 C4 110.5(4)
C22 Si2 C4 113.1(3)
C20 Si2 C21 105.8(5)
C22 Si2 C21 104.6(4)
C4 Si2 C21 109.4(4)
C23 Si3 C12 112.4(4)
C23 Si3 C25 108.9(6)
C12 Si3 C25 112.7(4)
C23 Si3 C24 107.4(5)
C12 Si3 C24 109.8(4)
C25 Si3 C24 105.2(4)
C26 Si4 C28 106.1(5)
C26 Si4 C9 110.6(3)
C28 Si4 C9 112.6(4)
C26 Si4 C27 107.4(5)
C28 Si4 C27 108.2(5)
C9 Si4 C27 111.6(4)
C8 C1 C2 132.2(5)
C8 C1 Si1 114.8(4)
C2 C1 Si1 113.0(4)
C8 C1 Lu 73.8(3)
C2 C1 Lu 72.9(3)
Si1 C1 Lu 136.7(2)
C3 C2 C1 137.3(5)
C3 C2 Lu 74.9(3)
C1 C2 Lu 75.4(3)
C4 C3 C2 136.9(6)
C4 C3 Lu 76.9(3)
C2 C3 Lu 73.3(3)
C3 C4 C5 130.7(6)
C3 C4 Si2 115.8(5)
C5 C4 Si2 113.5(4)
C3 C4 Lu 72.1(3)
C5 C4 Lu 72.9(3)
Si2 C4 Lu 137.6(3)
C6 C5 C4 136.3(5)
C6 C5 Lu 74.3(3)
C4 C5 Lu 75.4(3)
C5 C6 C7 136.2(5)
C5 C6 Lu 75.0(3)
C7 C6 Lu 73.7(3)
C8 C7 C6 135.1(6)
C8 C7 Lu 74.1(3)
C6 C7 Lu 74.8(3)
C7 C8 C1 135.3(6)
C7 C8 Lu 74.5(3)
C1 C8 Lu 74.8(3)
C16 C9 C10 130.6(5)
C16 C9 Si4 115.8(4)
C10 C9 Si4 113.6(4)
C16 C9 Lu 74.4(3)
C10 C9 Lu 73.1(3)
Si4 C9 Lu 133.5(3)
C11 C10 C9 137.4(5)
C11 C10 Lu 75.2(3)
C9 C10 Lu 75.1(3)
C10 C11 C12 137.4(6)
C10 C11 Lu 73.2(3)
C12 C11 Lu 76.2(3)
C11 C12 C13 130.6(5)
C11 C12 Si3 117.2(4)
C13 C12 Si3 112.2(4)
C11 C12 Lu 72.5(3)
C13 C12 Lu 72.5(3)
Si3 C12 Lu 135.6(3)
C14 C13 C12 136.8(5)
C14 C13 Lu 74.8(3)
C12 C13 Lu 76.1(3)
C13 C14 C15 135.4(5)
C13 C14 Lu 74.4(3)
C15 C14 Lu 74.4(3)
C16 C15 C14 135.3(6)
C16 C15 Lu 74.1(3)
C14 C15 Lu 74.2(3)
C15 C16 C9 136.4(6)
C15 C16 Lu 74.6(3)
C9 C16 Lu 74.2(3)
O1 C30 C31 107.9(6)
O2 C31 C30 108.5(7)
C35 C34 O3 113.7(8)
C34 C35 O4 110.1(8)
O5 C38 C39 107.6(7)
O6 C39 C38 107.8(7)
C29 O1 C30 113.6(8)
C29 O1 Li 129.2(8)
C30 O1 Li 113.2(6)
C32 O2 C31 113.4(8)
C32 O2 Li 121.8(7)
C31 O2 Li 108.8(6)
C34 O3 C33 115.0(8)
C34 O3 Li 110.9(7)
C33 O3 Li 124.8(7)
C36 O4 C35 110.9(8)
C36 O4 Li 130.6(8)
C35 O4 Li 107.7(7)
C38 O5 C37 112.9(7)
C38 O5 Li 112.2(6)
C37 O5 Li 125.8(6)
C39 O6 C40 111.7(6)
C39 O6 Li 116.1(6)
C40 O6 Li 124.0(6)
O1 Li O3 104.5(7)
O1 Li O4 94.1(6)
O3 Li O4 79.3(5)
O1 Li O2 79.9(5)
O3 Li O2 93.1(6)
O4 Li O2 169.0(8)
O1 Li O6 90.7(5)
O3 Li O6 164.1(7)
O4 Li O6 95.0(6)
O2 Li O6 94.3(5)
O1 Li O5 164.4(7)
O3 Li O5 91.1(5)
O4 Li O5 88.5(5)
O2 Li O5 99.8(6)
O6 Li O5 73.8(5)

loop_
_geom_bond_atom_site_label_1
_geom_bond_atom_site_label_2
_geom_bond_distance
Lu C10 2.576(6)
Lu C2 2.577(5)
Lu C8 2.597(6)
Lu C3 2.597(6)
Lu C9 2.602(6)
Lu C11 2.602(6)
Lu C7 2.602(6)
Lu C13 2.603(5)
Lu C16 2.604(6)
Lu C14 2.608(5)
Lu C1 2.609(6)
Lu C15 2.610(5)
Si1 C17 1.866(7)
Si1 C18 1.867(7)
Si1 C19 1.872(7)
Si1 C1 1.873(6)
Si2 C20 1.838(11)
Si2 C22 1.845(10)
Si2 C4 1.878(7)
Si2 C21 1.882(9)
Si3 C23 1.851(11)
Si3 C12 1.862(6)
Si3 C25 1.871(10)
Si3 C24 1.874(9)
Si4 C26 1.840(9)
Si4 C28 1.859(10)
Si4 C9 1.868(5)
Si4 C27 1.882(9)
C1 C8 1.410(7)
C1 C2 1.420(8)
C2 C3 1.419(8)
C3 C4 1.406(8)
C4 C5 1.443(9)
C5 C6 1.386(10)
C6 C7 1.418(10)
C7 C8 1.408(8)
C9 C16 1.412(9)
C9 C10 1.419(8)
C10 C11 1.410(8)
C11 C12 1.419(8)
C12 C13 1.419(8)
C13 C14 1.384(8)
C14 C15 1.414(9)
C15 C16 1.410(9)
C29 O1 1.337(13)
C30 O1 1.427(10)
C30 C31 1.530(15)
C31 O2 1.409(10)
C32 O2 1.405(11)
C33 O3 1.402(11)
C34 C35 1.392(15)
C34 O3 1.391(11)
C35 O4 1.437(11)
C36 O4 1.392(12)
C37 O5 1.421(10)
C38 O5 1.392(10)
C38 C39 1.510(12)
C39 O6 1.414(9)
C40 O6 1.449(10)
O1 Li 2.055(14)
O2 Li 2.118(13)
O3 Li 2.083(14)
O4 Li 2.088(14)
O5 Li 2.245(15)
O6 Li 2.148(15)

loop_
_geom_torsion_atom_site_label_1
_geom_torsion_atom_site_label_2
_geom_torsion_atom_site_label_3
_geom_torsion_atom_site_label_4
_geom_torsion
C17 Si1 C1 C8 93.1(5)
C18 Si1 C1 C8 -26.8(5)
C19 Si1 C1 C8 -146.9(4)
C17 Si1 C1 C2 -85.5(5)
C18 Si1 C1 C2 154.6(4)
C19 Si1 C1 C2 34.6(5)
C17 Si1 C1 Lu -174.6(4)
C18 Si1 C1 Lu 65.5(5)
C19 Si1 C1 Lu -54.5(5)
C10 Lu C1 C8 157(3)
C2 Lu C1 C8 -145.2(5)
C3 Lu C1 C8 -127.2(4)
C9 Lu C1 C8 26.9(5)
C11 Lu C1 C8 170.3(3)
C7 Lu C1 C8 -19.1(3)
C13 Lu C1 C8 129.6(3)
C16 Lu C1 C8 46.2(4)
C14 Lu C1 C8 99.5(3)
C15 Lu C1 C8 69.7(3)
C10 Lu C1 C2 -58(3)
C8 Lu C1 C2 145.2(5)
C3 Lu C1 C2 18.0(3)
C9 Lu C1 C2 172.2(3)
C11 Lu C1 C2 -44.5(4)
C7 Lu C1 C2 126.2(3)
C13 Lu C1 C2 -85.2(3)
C16 Lu C1 C2 -168.5(3)
C14 Lu C1 C2 -115.3(3)
C15 Lu C1 C2 -145.1(3)
C10 Lu C1 Si1 48(3)
C2 Lu C1 Si1 105.6(5)
C8 Lu C1 Si1 -109.1(5)
C3 Lu C1 Si1 123.7(4)
C9 Lu C1 Si1 -82.2(5)
C11 Lu C1 Si1 61.2(5)
C7 Lu C1 Si1 -128.2(5)
C13 Lu C1 Si1 20.5(4)
C16 Lu C1 Si1 -62.9(4)
C14 Lu C1 Si1 -9.7(4)
C15 Lu C1 Si1 -39.5(4)
C8 C1 C2 C3 0.6(11)
Si1 C1 C2 C3 178.9(6)
Lu C1 C2 C3 -47.0(7)
C8 C1 C2 Lu 47.6(6)
Si1 C1 C2 Lu -134.1(3)
C10 Lu C2 C3 -36.3(5)
C8 Lu C2 C3 129.0(4)
C9 Lu C2 C3 25(2)
C11 Lu C2 C3 -58.2(4)
C7 Lu C2 C3 104.0(4)
C13 Lu C2 C3 -114.0(3)
C16 Lu C2 C3 170.5(4)
C14 Lu C2 C3 -143.4(3)
C1 Lu C2 C3 149.1(5)
C15 Lu C2 C3 -167.9(3)
C10 Lu C2 C1 174.6(3)
C8 Lu C2 C1 -20.1(3)
C3 Lu C2 C1 -149.1(5)
C9 Lu C2 C1 -124(2)
C11 Lu C2 C1 152.7(3)
C7 Lu C2 C1 -45.1(3)
C13 Lu C2 C1 96.9(3)
C16 Lu C2 C1 21.4(5)
C14 Lu C2 C1 67.5(3)
C15 Lu C2 C1 43.0(4)
C1 C2 C3 C4 -1.1(12)
Lu C2 C3 C4 -48.3(7)
C1 C2 C3 Lu 47.2(7)
C10 Lu C3 C4 -53.5(4)
C2 Lu C3 C4 148.4(6)
C8 Lu C3 C4 105.6(4)
C9 Lu C3 C4 -28.2(5)
C11 Lu C3 C4 -80.7(4)
C7 Lu C3 C4 75.0(4)
C13 Lu C3 C4 -141.3(4)
C16 Lu C3 C4 12.3(19)
C14 Lu C3 C4 -165.3(4)
C1 Lu C3 C4 130.4(4)
C15 Lu C3 C4 172.4(4)
C10 Lu C3 C2 158.1(3)
C8 Lu C3 C2 -42.8(3)
C9 Lu C3 C2 -176.6(3)
C11 Lu C3 C2 130.9(3)
C7 Lu C3 C2 -73.4(3)
C13 Lu C3 C2 70.3(4)
C16 Lu C3 C2 -136.1(16)
C14 Lu C3 C2 46.3(4)
C1 Lu C3 C2 -18.0(3)
C15 Lu C3 C2 24.0(6)
C2 C3 C4 C5 0.5(12)
Lu C3 C4 C5 -46.7(6)
C2 C3 C4 Si2 -177.9(6)
Lu C3 C4 Si2 134.9(4)
C2 C3 C4 Lu 47.2(7)
C20 Si2 C4 C3 11.4(7)
C22 Si2 C4 C3 -116.4(6)
C21 Si2 C4 C3 127.5(5)
C20 Si2 C4 C5 -167.3(6)
C22 Si2 C4 C5 64.9(6)
C21 Si2 C4 C5 -51.2(6)
C20 Si2 C4 Lu 102.6(6)
C22 Si2 C4 Lu -25.1(6)
C21 Si2 C4 Lu -141.3(5)
C10 Lu C4 C3 134.3(4)
C2 Lu C4 C3 -18.6(4)
C8 Lu C4 C3 -72.6(4)
C9 Lu C4 C3 162.1(4)
C11 Lu C4 C3 102.8(4)
C7 Lu C4 C3 -102.8(4)
C13 Lu C4 C3 49.2(5)
C16 Lu C4 C3 -177.8(3)
C14 Lu C4 C3 29.3(7)
C1 Lu C4 C3 -42.2(4)
C15 Lu C4 C3 -150.9(15)
C10 Lu C4 C5 -81.0(4)
C2 Lu C4 C5 126.2(4)
C8 Lu C4 C5 72.1(4)
C3 Lu C4 C5 144.7(6)
C9 Lu C4 C5 -53.2(4)
C11 Lu C4 C5 -112.4(4)
C7 Lu C4 C5 41.9(4)
C13 Lu C4 C5 -166.1(3)
C16 Lu C4 C5 -33.0(5)
C14 Lu C4 C5 174.0(4)
C1 Lu C4 C5 102.5(4)
C15 Lu C4 C5 -6.1(18)
C10 Lu C4 Si2 25.4(5)
C2 Lu C4 Si2 -127.4(5)
C8 Lu C4 Si2 178.5(4)
C3 Lu C4 Si2 -108.9(6)
C9 Lu C4 Si2 53.2(5)
C11 Lu C4 Si2 -6.0(5)
C7 Lu C4 Si2 148.4(5)
C13 Lu C4 Si2 -59.6(5)
C16 Lu C4 Si2 73.4(6)
C14 Lu C4 Si2 -79.6(6)
C1 Lu C4 Si2 -151.1(5)
C15 Lu C4 Si2 100.3(16)
C3 C4 C5 C6 -1.0(12)
Si2 C4 C5 C6 177.5(6)
Lu C4 C5 C6 -47.4(7)
C3 C4 C5 Lu 46.4(6)
Si2 C4 C5 Lu -135.2(4)
C10 Lu C5 C6 -110.2(4)
C2 Lu C5 C6 103.0(4)
C8 Lu C5 C6 42.2(3)
C3 Lu C5 C6 127.9(4)
C9 Lu C5 C6 -78.4(4)
C11 Lu C5 C6 -139.5(3)
C7 Lu C5 C6 18.2(3)
C13 Lu C5 C6 177.3(4)
C16 Lu C5 C6 -53.1(4)
C14 Lu C5 C6 -12.4(15)
C1 Lu C5 C6 72.5(4)
C15 Lu C5 C6 -33.0(5)
C10 Lu C5 C4 101.6(4)
C2 Lu C5 C4 -45.2(4)
C8 Lu C5 C4 -105.9(4)
C3 Lu C5 C4 -20.2(3)
C9 Lu C5 C4 133.4(4)
C11 Lu C5 C4 72.3(4)
C7 Lu C5 C4 -129.9(4)
C13 Lu C5 C4 29.1(7)
C16 Lu C5 C4 158.8(4)
C14 Lu C5 C4 -160.5(12)
C1 Lu C5 C4 -75.7(4)
C15 Lu C5 C4 178.8(3)
C4 C5 C6 C7 2.0(12)
Lu C5 C6 C7 -45.7(7)
C4 C5 C6 Lu 47.7(7)
C10 Lu C6 C5 73.3(4)
C2 Lu C6 C5 -74.4(4)
C8 Lu C6 C5 -129.9(4)
C3 Lu C6 C5 -43.5(4)
C9 Lu C6 C5 102.2(4)
C11 Lu C6 C5 51.2(4)
C7 Lu C6 C5 -148.9(5)
C13 Lu C6 C5 -171.5(12)
C16 Lu C6 C5 133.1(4)
C14 Lu C6 C5 177.4(3)
C1 Lu C6 C5 -105.4(4)
C15 Lu C6 C5 158.3(3)
C10 Lu C6 C7 -137.8(4)
C2 Lu C6 C7 74.6(4)
C8 Lu C6 C7 19.0(3)
C3 Lu C6 C7 105.4(4)
C9 Lu C6 C7 -108.9(4)
C11 Lu C6 C7 -159.9(3)
C13 Lu C6 C7 -22.5(15)
C16 Lu C6 C7 -78.0(4)
C14 Lu C6 C7 -33.7(5)
C1 Lu C6 C7 43.5(3)
C15 Lu C6 C7 -52.8(4)
C5 C6 C7 C8 -1.4(12)
Lu C6 C7 C8 -47.5(7)
C5 C6 C7 Lu 46.1(7)
C10 Lu C7 C8 -160.6(3)
C2 Lu C7 C8 44.5(3)
C3 Lu C7 C8 75.3(4)
C9 Lu C7 C8 -140.0(4)
C11 Lu C7 C8 -173.3(4)
C13 Lu C7 C8 -37.3(5)
C16 Lu C7 C8 -110.3(4)
C14 Lu C7 C8 -54.7(4)
C1 Lu C7 C8 19.1(3)
C15 Lu C7 C8 -79.5(4)
C10 Lu C7 C6 52.1(4)
C2 Lu C7 C6 -102.7(4)
C8 Lu C7 C6 -147.2(6)
C3 Lu C7 C6 -71.9(4)
C9 Lu C7 C6 72.7(4)
C11 Lu C7 C6 39.5(6)
C13 Lu C7 C6 175.5(3)
C16 Lu C7 C6 102.5(4)
C14 Lu C7 C6 158.1(3)
C1 Lu C7 C6 -128.2(4)
C15 Lu C7 C6 133.3(4)
C6 C7 C8 C1 -0.4(12)
Lu C7 C8 C1 -48.1(6)
C6 C7 C8 Lu 47.7(7)
C2 C1 C8 C7 0.7(11)
Si1 C1 C8 C7 -177.6(5)
Lu C1 C8 C7 48.0(6)
C2 C1 C8 Lu -47.3(6)
Si1 C1 C8 Lu 134.4(3)
C10 Lu C8 C7 35.8(6)
C2 Lu C8 C7 -126.9(4)
C3 Lu C8 C7 -102.4(4)
C9 Lu C8 C7 47.9(4)
C11 Lu C8 C7 152.7(15)
C13 Lu C8 C7 155.6(3)
C16 Lu C8 C7 71.2(4)
C14 Lu C8 C7 131.6(4)
C1 Lu C8 C7 -147.2(5)
C15 Lu C8 C7 100.8(4)
C10 Lu C8 C1 -177.1(3)
C2 Lu C8 C1 20.3(3)
C3 Lu C8 C1 44.7(3)
C9 Lu C8 C1 -165.0(3)
C11 Lu C8 C1 -60.1(17)
C7 Lu C8 C1 147.2(5)
C13 Lu C8 C1 -57.3(4)
C16 Lu C8 C1 -141.7(3)
C14 Lu C8 C1 -81.3(3)
C15 Lu C8 C1 -112.1(3)
C26 Si4 C9 C16 99.6(6)
C28 Si4 C9 C16 -141.9(5)
C27 Si4 C9 C16 -20.0(6)
C26 Si4 C9 C10 -79.2(6)
C28 Si4 C9 C10 39.4(6)
C27 Si4 C9 C10 161.3(5)
C26 Si4 C9 Lu -167.9(5)
C28 Si4 C9 Lu -49.3(6)
C27 Si4 C9 Lu 72.6(5)
C10 Lu C9 C16 -142.3(5)
C2 Lu C9 C16 149(2)
C8 Lu C9 C16 48.5(4)
C3 Lu C9 C16 172.1(3)
C11 Lu C9 C16 -124.4(4)
C7 Lu C9 C16 71.5(3)
C13 Lu C9 C16 -71.1(3)
C14 Lu C9 C16 -41.6(3)
C1 Lu C9 C16 32.5(5)
C15 Lu C9 C16 -17.9(3)
C2 Lu C9 C10 -68(2)
C8 Lu C9 C10 -169.1(3)
C3 Lu C9 C10 -45.6(5)
C11 Lu C9 C10 18.0(3)
C7 Lu C9 C10 -146.1(3)
C13 Lu C9 C10 71.2(3)
C16 Lu C9 C10 142.3(5)
C14 Lu C9 C10 100.8(3)
C1 Lu C9 C10 174.9(3)
C15 Lu C9 C10 124.4(4)
C10 Lu C9 Si4 106.8(6)
C2 Lu C9 Si4 39(2)
C8 Lu C9 Si4 -62.3(5)
C3 Lu C9 Si4 61.2(6)
C11 Lu C9 Si4 124.7(5)
C7 Lu C9 Si4 -39.3(4)
C13 Lu C9 Si4 178.0(4)
C16 Lu C9 Si4 -110.9(6)
C14 Lu C9 Si4 -152.5(4)
C1 Lu C9 Si4 -78.3(5)
C15 Lu C9 Si4 -128.8(5)
C16 C9 C10 C11 3.6(11)
Si4 C9 C10 C11 -177.8(6)
Lu C9 C10 C11 -47.2(7)
C16 C9 C10 Lu 50.8(6)
Si4 C9 C10 Lu -130.7(3)
C2 Lu C10 C11 -38.6(5)
C8 Lu C10 C11 169.1(3)
C3 Lu C10 C11 -59.3(4)
C9 Lu C10 C11 149.1(5)
C7 Lu C10 C11 -169.5(3)
C13 Lu C10 C11 42.2(3)
C16 Lu C10 C11 127.4(4)
C14 Lu C10 C11 72.1(3)
C1 Lu C10 C11 15(3)
C15 Lu C10 C11 102.5(4)
C2 Lu C10 C9 172.3(3)
C8 Lu C10 C9 20.0(5)
C3 Lu C10 C9 151.6(3)
C11 Lu C10 C9 -149.1(5)
C7 Lu C10 C9 41.4(4)
C13 Lu C10 C9 -106.9(3)
C16 Lu C10 C9 -21.7(3)
C14 Lu C10 C9 -77.0(3)
C1 Lu C10 C9 -134(3)
C15 Lu C10 C9 -46.6(3)
C9 C10 C11 C12 1.3(13)
Lu C10 C11 C12 -45.8(7)
C9 C10 C11 Lu 47.1(7)
C2 Lu C11 C10 156.7(3)
C8 Lu C11 C10 -126.5(15)
C3 Lu C11 C10 129.7(3)
C9 Lu C11 C10 -18.1(3)
C7 Lu C11 C10 20.4(6)
C13 Lu C11 C10 -129.5(4)
C16 Lu C11 C10 -43.9(3)
C14 Lu C11 C10 -105.0(4)
C1 Lu C11 C10 -178.4(3)
C15 Lu C11 C10 -74.5(4)
C10 Lu C11 C12 150.0(5)
C2 Lu C11 C12 -53.3(4)
C8 Lu C11 C12 23.5(17)
C3 Lu C11 C12 -80.4(3)
C9 Lu C11 C12 131.9(4)
C7 Lu C11 C12 170.4(4)
C13 Lu C11 C12 20.5(3)
C16 Lu C11 C12 106.0(4)
C14 Lu C11 C12 45.0(3)
C1 Lu C11 C12 -28.5(5)
C15 Lu C11 C12 75.5(4)
C10 C11 C12 C13 -1.7(12)
Lu C11 C12 C13 -46.7(6)
C10 C11 C12 Si3 177.8(6)
Lu C11 C12 Si3 132.8(4)
C10 C11 C12 Lu 45.0(7)
C23 Si3 C12 C11 -7.4(7)
C25 Si3 C12 C11 -130.9(6)
C24 Si3 C12 C11 112.2(5)
C23 Si3 C12 C13 172.3(6)
C25 Si3 C12 C13 48.8(6)
C24 Si3 C12 C13 -68.2(5)
C23 Si3 C12 Lu 85.0(6)
C25 Si3 C12 Lu -38.5(6)
C24 Si3 C12 Lu -155.5(4)
C10 Lu C12 C11 -17.5(3)
C2 Lu C12 C11 134.7(3)
C8 Lu C12 C11 -175.8(3)
C3 Lu C12 C11 103.1(4)
C9 Lu C12 C11 -40.9(3)
C7 Lu C12 C11 -143.8(13)
C13 Lu C12 C11 -144.6(5)
C16 Lu C12 C11 -71.6(4)
C14 Lu C12 C11 -126.0(4)
C1 Lu C12 C11 162.3(3)
C15 Lu C12 C11 -101.8(4)
C10 Lu C12 C13 127.1(4)
C2 Lu C12 C13 -80.7(3)
C8 Lu C12 C13 -31.2(5)
C3 Lu C12 C13 -112.3(3)
C9 Lu C12 C13 103.7(3)
C11 Lu C12 C13 144.6(5)
C7 Lu C12 C13 0.8(15)
C16 Lu C12 C13 72.9(4)
C14 Lu C12 C13 18.6(3)
C1 Lu C12 C13 -53.1(4)
C15 Lu C12 C13 42.8(3)
C10 Lu C12 Si3 -128.8(5)
C2 Lu C12 Si3 23.4(4)
C8 Lu C12 Si3 72.9(5)
C3 Lu C12 Si3 -8.2(4)
C9 Lu C12 Si3 -152.2(4)
C11 Lu C12 Si3 -111.3(6)
C7 Lu C12 Si3 104.9(14)
C13 Lu C12 Si3 104.1(5)
C16 Lu C12 Si3 177.0(4)
C14 Lu C12 Si3 122.7(5)
C1 Lu C12 Si3 51.0(4)
C15 Lu C12 Si3 146.9(4)
C11 C12 C13 C14 -2.3(11)
Si3 C12 C13 C14 178.2(6)
Lu C12 C13 C14 -49.0(7)
C11 C12 C13 Lu 46.7(6)
Si3 C12 C13 Lu -132.9(3)
C10 Lu C13 C14 103.0(4)
C2 Lu C13 C14 -110.3(4)
C8 Lu C13 C14 -52.5(4)
C3 Lu C13 C14 -140.1(3)
C9 Lu C13 C14 72.7(4)
C11 Lu C13 C14 127.1(4)
C7 Lu C13 C14 -32.2(5)
C16 Lu C13 C14 42.7(4)
C1 Lu C13 C14 -78.7(4)
C15 Lu C13 C14 18.8(3)
C10 Lu C13 C12 -44.6(3)
C2 Lu C13 C12 102.1(3)
C8 Lu C13 C12 159.9(3)
C3 Lu C13 C12 72.3(4)
C9 Lu C13 C12 -74.9(3)
C11 Lu C13 C12 -20.5(3)
C7 Lu C13 C12 -179.8(3)
C16 Lu C13 C12 -104.9(4)
C14 Lu C13 C12 -147.6(5)
C1 Lu C13 C12 133.7(3)
C15 Lu C13 C12 -128.8(4)
C12 C13 C14 C15 2.4(12)
Lu C13 C14 C15 -47.0(7)
C12 C13 C14 Lu 49.4(7)
C10 Lu C14 C13 -74.6(4)
C2 Lu C14 C13 73.3(4)
C8 Lu C14 C13 133.5(3)
C3 Lu C14 C13 50.4(4)
C9 Lu C14 C13 -105.8(4)
C11 Lu C14 C13 -44.2(3)
C7 Lu C14 C13 158.7(3)
C16 Lu C14 C13 -129.3(4)
C1 Lu C14 C13 102.5(3)
C15 Lu C14 C13 -147.8(5)
C10 Lu C14 C15 73.2(4)
C2 Lu C14 C15 -138.9(3)
C8 Lu C14 C15 -78.7(4)
C3 Lu C14 C15 -161.8(3)
C9 Lu C14 C15 42.0(3)
C11 Lu C14 C15 103.6(4)
C7 Lu C14 C15 -53.5(4)
C13 Lu C14 C15 147.8(5)
C16 Lu C14 C15 18.5(3)
C1 Lu C14 C15 -109.8(3)
C13 C14 C15 C16 0.8(12)
Lu C14 C15 C16 -46.2(7)
C13 C14 C15 Lu 47.0(7)
C10 Lu C15 C16 44.1(3)
C2 Lu C15 C16 -160.8(3)
C8 Lu C15 C16 -110.2(3)
C3 Lu C15 C16 -175.9(4)
C9 Lu C15 C16 17.9(3)
C11 Lu C15 C16 74.9(3)
C7 Lu C15 C16 -79.3(3)
C13 Lu C15 C16 129.7(4)
C14 Lu C15 C16 148.1(5)
C1 Lu C15 C16 -139.5(3)
C10 Lu C15 C14 -104.1(4)
C2 Lu C15 C14 51.0(4)
C8 Lu C15 C14 101.7(3)
C3 Lu C15 C14 36.0(6)
C9 Lu C15 C14 -130.2(4)
C11 Lu C15 C14 -73.3(3)
C7 Lu C15 C14 132.6(3)
C13 Lu C15 C14 -18.5(3)
C16 Lu C15 C14 -148.1(5)
C1 Lu C15 C14 72.4(3)
C14 C15 C16 C9 0.6(12)
Lu C15 C16 C9 -45.6(7)
C14 C15 C16 Lu 46.2(7)
C10 C9 C16 C15 -4.6(11)
Si4 C9 C16 C15 176.9(6)
Lu C9 C16 C15 45.7(7)
C10 C9 C16 Lu -50.4(6)
Si4 C9 C16 Lu 131.1(3)
C10 Lu C16 C15 -127.2(4)
C2 Lu C16 C15 35.9(5)
C8 Lu C16 C15 71.3(4)
C3 Lu C16 C15 163.7(16)
C9 Lu C16 C15 -149.2(5)
C11 Lu C16 C15 -102.3(3)
C7 Lu C16 C15 100.9(4)
C13 Lu C16 C15 -42.1(3)
C14 Lu C16 C15 -18.5(3)
C1 Lu C16 C15 49.0(4)
C10 Lu C16 C9 21.9(3)
C2 Lu C16 C9 -174.9(3)
C8 Lu C16 C9 -139.5(3)
C3 Lu C16 C9 -47.1(18)
C11 Lu C16 C9 46.9(3)
C7 Lu C16 C9 -109.9(3)
C13 Lu C16 C9 107.0(3)
C14 Lu C16 C9 130.7(4)
C1 Lu C16 C9 -161.9(3)
C15 Lu C16 C9 149.2(5)
O1 C30 C31 O2 -51.2(10)
O3 C34 C35 O4 -47.2(14)
O5 C38 C39 O6 52.0(9)
C31 C30 O1 C29 -167.2(10)
C31 C30 O1 Li 33.1(10)
C30 C31 O2 C32 -177.2(8)
C30 C31 O2 Li 43.8(9)
C35 C34 O3 C33 175.4(10)
C35 C34 O3 Li 27.0(13)
C34 C35 O4 C36 -168.8(10)
C34 C35 O4 Li 42.6(12)
C39 C38 O5 C37 168.0(7)
C39 C38 O5 Li -43.0(8)
C38 C39 O6 C40 172.7(7)
C38 C39 O6 Li -37.4(9)
C29 O1 Li O3 -73.2(12)
C30 O1 Li O3 82.4(7)
C29 O1 Li O4 6.8(12)
C30 O1 Li O4 162.5(6)
C29 O1 Li O2 -163.9(10)
C30 O1 Li O2 -8.2(7)
C29 O1 Li O6 101.9(11)
C30 O1 Li O6 -102.4(7)
C29 O1 Li O5 106(3)
C30 O1 Li O5 -99(3)
C34 O3 Li O1 89.6(8)
C33 O3 Li O1 -55.0(10)
C34 O3 Li O4 -1.9(8)
C33 O3 Li O4 -146.6(9)
C34 O3 Li O2 170.0(7)
C33 O3 Li O2 25.3(10)
C34 O3 Li O6 -72(3)
C33 O3 Li O6 143(2)
C34 O3 Li O5 -90.1(8)
C33 O3 Li O5 125.2(9)
C36 O4 Li O1 94.2(10)
C35 O4 Li O1 -125.6(8)
C36 O4 Li O3 -161.8(9)
C35 O4 Li O3 -21.6(8)
C36 O4 Li O2 151(3)
C35 O4 Li O2 -69(4)
C36 O4 Li O6 3.2(11)
C35 O4 Li O6 143.3(7)
C36 O4 Li O5 -70.4(10)
C35 O4 Li O5 69.8(8)
C32 O2 Li O1 -155.6(7)
C31 O2 Li O1 -20.7(8)
C32 O2 Li O3 100.2(8)
C31 O2 Li O3 -124.9(7)
C32 O2 Li O4 147(3)
C31 O2 Li O4 -79(4)
C32 O2 Li O6 -65.7(8)
C31 O2 Li O6 69.2(8)
C32 O2 Li O5 8.6(9)
C31 O2 Li O5 143.5(7)
C39 O6 Li O1 -169.4(6)
C40 O6 Li O1 -23.6(8)
C39 O6 Li O3 -7(3)
C40 O6 Li O3 139(2)
C39 O6 Li O4 -75.2(7)
C40 O6 Li O4 70.6(8)
C39 O6 Li O2 110.7(7)
C40 O6 Li O2 -103.5(7)
C39 O6 Li O5 11.7(7)
C40 O6 Li O5 157.5(6)
C38 O5 Li O1 15(3)
C37 O5 Li O1 159(2)
C38 O5 Li O3 -166.4(6)
C37 O5 Li O3 -22.2(9)
C38 O5 Li O4 114.3(6)
C37 O5 Li O4 -101.5(8)
C38 O5 Li O2 -73.1(7)
C37 O5 Li O2 71.1(9)
C38 O5 Li O6 18.6(7)
C37 O5 Li O6 162.8(7)
